data_4508494
loop_
_publ_author_name
'Mukherjee, Sandip'
'Samanta, Dipak'
'Mukherjee, Partha Sarathi'

_publ_section_title
;
 New Structural Topologies in a Series of 3d Metal Complexes with Isomeric
 Phenylenediacetates and 1,3,5-Tris(1-imidazolyl)benzene Ligand:
 Syntheses, Structures, and Magnetic and Luminescence Properties
;
_journal_issue 12
_journal_name_full 'Crystal Growth &amp; Design'
_journal_page_first 5335
_journal_paper_doi 10.1021/cg4011967
_journal_volume 13
_journal_year 2013
_chemical_formula_moiety 'C60 H48 N12 O12 Zn3, 3(H2 O), O'
_chemical_formula_sum 'C60 H54 N12 O16 Zn3'
_chemical_formula_weight 1395.26
_chemical_name_systematic
;
 ?
;
_space_group_IT_number 14
_symmetry_cell_setting monoclinic
_symmetry_space_group_name_Hall '-P 2ybc'
_symmetry_space_group_name_H-M 'P 1 21/c 1'
_atom_sites_solution_hydrogens geom
_atom_sites_solution_primary direct
_atom_sites_solution_secondary difmap
_audit_creation_method SHELXL-97
_cell_angle_alpha 90.00
_cell_angle_beta 97.236(5)
_cell_angle_gamma 90.00
_cell_formula_units_Z 4
_cell_length_a 21.534(2)
_cell_length_b 13.1110(14)
_cell_length_c 21.387(2)
_cell_measurement_reflns_used 11180
_cell_measurement_temperature 293(2)
_cell_measurement_theta_max 25.60
_cell_measurement_theta_min 0.95
_cell_volume 5990.2(10)
_computing_cell_refinement 'Bruker SMART'
_computing_data_collection 'Bruker SMART'
_computing_data_reduction 'Bruker SAINT'
_computing_molecular_graphics 'ORTEP-3 for Windows (Farrugia, 1999)'
_computing_publication_material WinGX
_computing_structure_refinement 'SHELXL97 (Sheldrick, 2008)'
_computing_structure_solution 'SHELXS97 (Sheldrick, 2008)'
_diffrn_ambient_temperature 293(2)
_diffrn_measured_fraction_theta_full 0.993
_diffrn_measured_fraction_theta_max 0.993
_diffrn_measurement_device_type 'CCD area detector'
_diffrn_measurement_method 'phi and omega scans'
_diffrn_radiation_monochromator graphite
_diffrn_radiation_source 'fine-focus sealed tube'
_diffrn_radiation_type MoK\a
_diffrn_radiation_wavelength 0.71073
_diffrn_reflns_av_R_equivalents 0.0633
_diffrn_reflns_av_unetI/netI 0.0355
_diffrn_reflns_limit_h_max 26
_diffrn_reflns_limit_h_min -26
_diffrn_reflns_limit_k_max 15
_diffrn_reflns_limit_k_min -15
_diffrn_reflns_limit_l_max 26
_diffrn_reflns_limit_l_min -26
_diffrn_reflns_number 81068
_diffrn_reflns_theta_full 25.60
_diffrn_reflns_theta_max 25.60
_diffrn_reflns_theta_min 0.95
_exptl_absorpt_coefficient_mu 1.273
_exptl_absorpt_correction_T_max 0.7671
_exptl_absorpt_correction_T_min 0.5465
_exptl_absorpt_correction_type empirical
_exptl_absorpt_process_details SADABS
_exptl_crystal_colour colorless
_exptl_crystal_density_diffrn 1.547
_exptl_crystal_density_method 'not measured'
_exptl_crystal_description rectangular
_exptl_crystal_F_000 2864
_exptl_crystal_size_max 0.54
_exptl_crystal_size_mid 0.24
_exptl_crystal_size_min 0.22
_refine_diff_density_max 1.303
_refine_diff_density_min -0.338
_refine_diff_density_rms 0.070
_refine_ls_extinction_method none
_refine_ls_goodness_of_fit_ref 1.054
_refine_ls_hydrogen_treatment mixed
_refine_ls_matrix_type full
_refine_ls_number_parameters 844
_refine_ls_number_reflns 11180
_refine_ls_number_restraints 0
_refine_ls_restrained_S_all 1.054
_refine_ls_R_factor_all 0.0692
_refine_ls_R_factor_gt 0.0423
_refine_ls_shift/su_max 0.001
_refine_ls_shift/su_mean 0.000
_refine_ls_structure_factor_coef Fsqd
_refine_ls_weighting_details 'calc w=1/[\s^2^(Fo^2^)+(0.0584P)^2^+9.9932P] where P=(Fo^2^+2Fc^2^)/3'
_refine_ls_weighting_scheme calc
_refine_ls_wR_factor_gt 0.1117
_refine_ls_wR_factor_ref 0.1285
_reflns_number_gt 6112
_reflns_number_total 11180
_reflns_threshold_expression >2\s(I)
_cod_data_source_file cg4011967_si_002.cif
_cod_data_source_block 4
_cod_original_cell_volume 5990.1(11)
_cod_original_sg_symbol_H-M 'P 21/c'
_cod_database_code 4508494

loop_
_symmetry_equiv_pos_as_xyz
'x, y, z'
'-x, y+1/2, -z+1/2'
'-x, -y, -z'
'x, -y-1/2, z-1/2'

loop_
_atom_site_label
_atom_site_type_symbol
_atom_site_fract_x
_atom_site_fract_y
_atom_site_fract_z
_atom_site_U_iso_or_equiv
_atom_site_adp_type
_atom_site_occupancy
_atom_site_symmetry_multiplicity
_atom_site_calc_flag
_atom_site_refinement_flags
Zn1 Zn 0.49390(2) 0.70079(4) 0.24193(3) 0.03966(17) Uani 1 1 d .
Zn2 Zn 0.83674(2) 0.70532(4) 0.60268(2) 0.03122(16) Uani 1 1 d .
Zn3 Zn 0.83768(2) 1.27948(4) 0.10535(2) 0.03431(16) Uani 1 1 d .
C1 C 0.5481(3) 0.5132(6) 0.4434(3) 0.0620(17) Uani 1 1 d .
C2 C 0.5958(2) 0.5399(4) 0.4906(2) 0.0496(14) Uani 1 1 d .
H2 H 0.5974 0.6060 0.5065 0.059 Uiso 1 1 calc R
C3 C 0.6405(2) 0.4711(4) 0.5141(2) 0.0411(12) Uani 1 1 d .
C4 C 0.6384(3) 0.3745(4) 0.4895(3) 0.0550(14) Uani 1 1 d .
H4 H 0.6686 0.3268 0.5046 0.066 Uiso 1 1 calc R
C5 C 0.5918(3) 0.3482(6) 0.4426(3) 0.074(2) Uani 1 1 d .
H5 H 0.5908 0.2826 0.4260 0.089 Uiso 1 1 calc R
C6 C 0.5472(3) 0.4163(7) 0.4201(3) 0.079(2) Uani 1 1 d .
H6 H 0.5158 0.3968 0.3886 0.094 Uiso 1 1 calc R
C7 C 0.4963(3) 0.5869(7) 0.4207(3) 0.111(3) Uani 1 1 d .
H7A H 0.4569 0.5502 0.4146 0.133 Uiso 1 1 calc R
H7B H 0.4934 0.6380 0.4531 0.133 Uiso 1 1 calc R
C8 C 0.5059(3) 0.6392(6) 0.3608(3) 0.0698(18) Uani 1 1 d .
C9 C 0.6883(3) 0.4974(5) 0.5690(3) 0.0596(16) Uani 1 1 d .
H9A H 0.7096 0.4350 0.5836 0.072 Uiso 1 1 calc R
H9B H 0.6662 0.5220 0.6028 0.072 Uiso 1 1 calc R
C10 C 0.7377(2) 0.5757(4) 0.5581(3) 0.0392(12) Uani 1 1 d .
C11 C 0.4185(2) 0.4694(4) 0.0380(2) 0.0507(14) Uani 1 1 d .
C12 C 0.4003(2) 0.5429(4) -0.0070(2) 0.0490(14) Uani 1 1 d .
H12 H 0.4177 0.6078 -0.0022 0.059 Uiso 1 1 calc R
C13 C 0.3570(2) 0.5228(4) -0.0587(2) 0.0494(14) Uani 1 1 d .
C14 C 0.3313(3) 0.4265(5) -0.0640(3) 0.0632(16) Uani 1 1 d .
H14 H 0.3014 0.4113 -0.0980 0.076 Uiso 1 1 calc R
C15 C 0.3489(3) 0.3534(5) -0.0202(3) 0.0722(18) Uani 1 1 d .
H15 H 0.3312 0.2888 -0.0246 0.087 Uiso 1 1 calc R
C16 C 0.3927(3) 0.3749(5) 0.0301(3) 0.0628(16) Uani 1 1 d .
H16 H 0.4050 0.3241 0.0594 0.075 Uiso 1 1 calc R
C17 C 0.4675(3) 0.4945(5) 0.0917(3) 0.0642(17) Uani 1 1 d .
H17A H 0.5040 0.5203 0.0744 0.077 Uiso 1 1 calc R
H17B H 0.4798 0.4317 0.1138 0.077 Uiso 1 1 calc R
C18 C 0.4497(3) 0.5704(4) 0.1388(2) 0.0479(13) Uani 1 1 d .
C19 C 0.3388(2) 0.6036(5) -0.1071(3) 0.0619(16) Uani 1 1 d .
H19A H 0.3508 0.5822 -0.1473 0.074 Uiso 1 1 calc R
H19B H 0.3611 0.6662 -0.0948 0.074 Uiso 1 1 calc R
C20 C 0.2692(3) 0.6234(4) -0.1143(3) 0.0528(14) Uani 1 1 d .
C21 C 1.0144(2) 0.5417(4) 0.6928(3) 0.0487(14) Uani 1 1 d .
C22 C 1.0100(2) 0.5791(4) 0.7523(3) 0.0470(13) Uani 1 1 d .
H22 H 1.0140 0.6491 0.7586 0.056 Uiso 1 1 calc R
C23 C 1.0001(2) 0.5194(4) 0.8028(3) 0.0498(14) Uani 1 1 d .
C24 C 0.9948(3) 0.4166(5) 0.7926(3) 0.0731(19) Uani 1 1 d .
H24 H 0.9886 0.3731 0.8255 0.088 Uiso 1 1 calc R
C25 C 0.9987(3) 0.3775(5) 0.7332(4) 0.088(2) Uani 1 1 d .
H25 H 0.9941 0.3077 0.7265 0.106 Uiso 1 1 calc R
C26 C 1.0092(3) 0.4389(5) 0.6842(3) 0.0690(18) Uani 1 1 d .
H26 H 1.0127 0.4106 0.6449 0.083 Uiso 1 1 calc R
C27 C 1.0227(2) 0.6108(5) 0.6391(3) 0.0587(15) Uani 1 1 d .
H27A H 1.0390 0.5711 0.6065 0.070 Uiso 1 1 calc R
H27B H 1.0539 0.6617 0.6536 0.070 Uiso 1 1 calc R
C28 C 0.9643(2) 0.6648(4) 0.6102(2) 0.0410(12) Uani 1 1 d .
C29 C 0.9940(3) 0.5649(5) 0.8661(3) 0.0652(17) Uani 1 1 d .
H29A H 0.9955 0.5105 0.8970 0.078 Uiso 1 1 calc R
H29B H 0.9533 0.5975 0.8644 0.078 Uiso 1 1 calc R
C30 C 1.0441(2) 0.6420(4) 0.8875(2) 0.0443(13) Uani 1 1 d .
C31 C 0.7208(2) 0.8906(4) 0.2922(2) 0.0375(11) Uani 1 1 d .
C32 C 0.7394(2) 0.8682(4) 0.3544(2) 0.0404(12) Uani 1 1 d .
H32 H 0.7201 0.8161 0.3744 0.048 Uiso 1 1 calc R
C33 C 0.7870(2) 0.9239(3) 0.3865(2) 0.0348(11) Uani 1 1 d .
C34 C 0.8160(2) 1.0022(3) 0.3579(2) 0.0361(11) Uani 1 1 d .
H34 H 0.8489 1.0388 0.3797 0.043 Uiso 1 1 calc R
C35 C 0.7946(2) 1.0241(4) 0.2959(2) 0.0391(12) Uani 1 1 d .
C36 C 0.7476(2) 0.9686(4) 0.2621(2) 0.0429(12) Uani 1 1 d .
H36 H 0.7344 0.9835 0.2201 0.052 Uiso 1 1 calc R
C37 C 0.6176(2) 0.8097(4) 0.2788(2) 0.0413(12) Uani 1 1 d .
H37 H 0.6079 0.8254 0.3189 0.050 Uiso 1 1 calc R
C38 C 0.6682(2) 0.7996(4) 0.1980(2) 0.0507(14) Uani 1 1 d .
H38 H 0.6988 0.8059 0.1712 0.061 Uiso 1 1 calc R
C39 C 0.6124(2) 0.7536(4) 0.1853(2) 0.0505(14) Uani 1 1 d .
H39 H 0.5977 0.7221 0.1473 0.061 Uiso 1 1 calc R
C40 C 0.8011(2) 0.8127(3) 0.4797(2) 0.0340(11) Uani 1 1 d .
H40 H 0.7813 0.7561 0.4601 0.041 Uiso 1 1 calc R
C41 C 0.8390(3) 0.9653(4) 0.4950(2) 0.0512(14) Uani 1 1 d .
H41 H 0.8505 1.0325 0.4888 0.061 Uiso 1 1 calc R
C42 C 0.8493(2) 0.9119(4) 0.5484(2) 0.0487(13) Uani 1 1 d .
H42 H 0.8694 0.9367 0.5864 0.058 Uiso 1 1 calc R
C43 C 0.8235(2) 1.1187(4) 0.2042(2) 0.0393(12) Uani 1 1 d .
H43 H 0.8160 1.0662 0.1750 0.047 Uiso 1 1 calc R
C44 C 0.8342(2) 1.2016(4) 0.2930(2) 0.0466(13) Uani 1 1 d .
H44 H 0.8358 1.2180 0.3355 0.056 Uiso 1 1 calc R
C45 C 0.8458(2) 1.2639(4) 0.2464(2) 0.0460(13) Uani 1 1 d .
H45 H 0.8566 1.3324 0.2513 0.055 Uiso 1 1 calc R
C46 C 0.7110(2) 1.0546(3) 0.8135(2) 0.0319(11) Uani 1 1 d .
C47 C 0.7380(2) 0.9815(3) 0.7801(2) 0.0350(11) Uani 1 1 d .
H47 H 0.7180 0.9585 0.7416 0.042 Uiso 1 1 calc R
C48 C 0.7950(2) 0.9426(3) 0.8045(2) 0.0322(11) Uani 1 1 d .
C49 C 0.8253(2) 0.9751(3) 0.8613(2) 0.0334(11) Uani 1 1 d .
H49 H 0.8641 0.9482 0.8771 0.040 Uiso 1 1 calc R
C50 C 0.7971(2) 1.0483(3) 0.8943(2) 0.0314(11) Uani 1 1 d .
C51 C 0.7398(2) 1.0888(3) 0.8707(2) 0.0326(11) Uani 1 1 d .
H51 H 0.7210 1.1384 0.8931 0.039 Uiso 1 1 calc R
C52 C 0.6260(2) 1.1827(3) 0.7926(2) 0.0375(11) Uani 1 1 d .
H52 H 0.6488 1.2396 0.8078 0.045 Uiso 1 1 calc R
C53 C 0.6010(2) 1.0267(4) 0.7660(2) 0.0447(13) Uani 1 1 d .
H53 H 0.6028 0.9568 0.7591 0.054 Uiso 1 1 calc R
C54 C 0.5514(2) 1.0867(4) 0.7536(2) 0.0459(13) Uani 1 1 d .
H54 H 0.5118 1.0649 0.7363 0.055 Uiso 1 1 calc R
C55 C 0.8164(2) 0.8577(4) 0.7070(2) 0.0376(12) Uani 1 1 d .
H55 H 0.7979 0.9071 0.6795 0.045 Uiso 1 1 calc R
C56 C 0.8517(2) 0.7791(3) 0.7940(2) 0.0363(11) Uani 1 1 d .
H56 H 0.8621 0.7626 0.8363 0.044 Uiso 1 1 calc R
C57 C 0.8629(2) 0.7232(4) 0.7436(2) 0.0380(11) Uani 1 1 d .
H57 H 0.8830 0.6603 0.7456 0.046 Uiso 1 1 calc R
C58 C 0.8122(2) 1.1642(4) 0.9850(2) 0.0372(11) Uani 1 1 d .
H58 H 0.7830 1.2127 0.9687 0.045 Uiso 1 1 calc R
C59 C 0.8700(2) 1.0284(4) 0.9940(2) 0.0427(12) Uani 1 1 d .
H59 H 0.8886 0.9666 0.9859 0.051 Uiso 1 1 calc R
C60 C 0.8804(2) 1.0839(4) 1.0468(2) 0.0437(13) Uani 1 1 d .
H60 H 0.9080 1.0665 1.0822 0.052 Uiso 1 1 calc R
N1 N 0.58038(17) 0.7599(3) 0.23622(18) 0.0411(10) Uani 1 1 d .
N2 N 0.67096(17) 0.8351(3) 0.25779(17) 0.0380(10) Uani 1 1 d .
N3 N 0.82585(17) 0.8150(3) 0.53914(17) 0.0357(9) Uani 1 1 d .
N4 N 0.80798(17) 0.9014(3) 0.45130(17) 0.0362(9) Uani 1 1 d .
N5 N 0.83937(18) 1.2119(3) 0.19043(17) 0.0378(9) Uani 1 1 d .
N6 N 0.81949(17) 1.1091(3) 0.26580(17) 0.0370(9) Uani 1 1 d .
N7 N 0.56643(17) 1.1842(3) 0.76989(18) 0.0376(9) Uani 1 1 d .
N8 N 0.64922(16) 1.0888(3) 0.79094(16) 0.0325(9) Uani 1 1 d .
N9 N 0.84029(17) 0.7729(3) 0.68910(16) 0.0336(9) Uani 1 1 d .
N10 N 0.82188(16) 0.8647(3) 0.76997(16) 0.0334(9) Uani 1 1 d .
N11 N 0.84438(17) 1.1696(3) 1.04107(17) 0.0367(9) Uani 1 1 d .
N12 N 0.82643(16) 1.0808(3) 0.95420(16) 0.0308(9) Uani 1 1 d .
O1 O 0.4739(2) 0.6186(4) 0.3123(2) 0.0873(14) Uani 1 1 d .
O2 O 0.5439(4) 0.7014(6) 0.3610(3) 0.171(4) Uani 1 1 d .
O3 O 0.77063(14) 0.6061(3) 0.60853(15) 0.0466(9) Uani 1 1 d .
O4 O 0.74521(16) 0.6034(3) 0.50505(17) 0.0536(9) Uani 1 1 d .
O5 O 0.49677(16) 0.6088(3) 0.17249(18) 0.0585(10) Uani 1 1 d .
O6 O 0.39587(19) 0.5922(4) 0.1443(2) 0.0810(14) Uani 1 1 d .
O7 O 0.24929(17) 0.6819(3) -0.07495(17) 0.0570(10) Uani 1 1 d .
O8 O 0.2338(2) 0.5805(3) -0.1562(2) 0.0769(12) Uani 1 1 d .
O9 O 0.91238(15) 0.6247(2) 0.61844(16) 0.0441(8) Uani 1 1 d .
O10 O 0.96900(17) 0.7424(3) 0.5803(2) 0.0702(12) Uani 1 1 d .
O11 O 1.09983(16) 0.6150(3) 0.88568(19) 0.0571(10) Uani 1 1 d .
O12 O 1.03039(19) 0.7258(4) 0.9033(3) 0.0925(16) Uani 1 1 d .
O1W O 0.0771(2) 0.2034(4) 0.0552(3) 0.0717(14) Uani 1 1 d .
O2W O 0.0824(3) 0.8254(5) 0.5542(3) 0.0811(16) Uani 1 1 d .
O3W O 0.6785(3) 0.6574(4) 0.3890(2) 0.0701(12) Uani 1 1 d .
O4W O 0.28323(19) 0.6525(3) 0.0685(2) 0.0749(12) Uani 1 1 d .
H1W H 0.068(3) 0.219(6) 0.021(4) 0.09(3) Uiso 1 1 d .
H2W H 0.052(4) 0.223(6) 0.071(4) 0.10(3) Uiso 1 1 d .
H3W H 0.054(3) 0.802(5) 0.566(3) 0.08(3) Uiso 1 1 d .
H4W H 0.080(4) 0.813(7) 0.524(4) 0.10(4) Uiso 1 1 d .
H5W H 0.695(3) 0.627(5) 0.421(3) 0.09(3) Uiso 1 1 d .
H6W H 0.638(6) 0.658(9) 0.390(5) 0.22(6) Uiso 1 1 d .

loop_
_atom_site_aniso_label
_atom_site_aniso_U_11
_atom_site_aniso_U_22
_atom_site_aniso_U_33
_atom_site_aniso_U_23
_atom_site_aniso_U_13
_atom_site_aniso_U_12
Zn1 0.0311(3) 0.0431(3) 0.0436(4) 0.0059(3) 0.0001(2) 0.0026(2)
Zn2 0.0336(3) 0.0344(3) 0.0251(3) -0.0003(2) 0.0015(2) 0.0016(2)
Zn3 0.0417(3) 0.0331(3) 0.0267(3) -0.0002(2) -0.0008(2) -0.0036(2)
C1 0.040(3) 0.110(6) 0.038(3) 0.030(4) 0.014(3) 0.000(3)
C2 0.052(3) 0.052(3) 0.046(3) 0.009(3) 0.013(3) -0.010(3)
C3 0.034(3) 0.056(3) 0.034(3) 0.009(3) 0.007(2) -0.011(2)
C4 0.051(3) 0.055(4) 0.062(4) 0.004(3) 0.020(3) -0.002(3)
C5 0.091(5) 0.078(5) 0.059(4) -0.028(4) 0.032(4) -0.034(4)
C6 0.065(5) 0.136(7) 0.035(4) -0.002(4) 0.007(3) -0.039(5)
C7 0.059(4) 0.204(9) 0.074(5) 0.090(6) 0.024(4) 0.028(5)
C8 0.060(4) 0.096(5) 0.053(4) 0.029(4) 0.004(3) 0.001(4)
C9 0.053(3) 0.074(4) 0.049(3) 0.010(3) -0.001(3) -0.029(3)
C10 0.034(3) 0.037(3) 0.047(3) 0.003(3) 0.007(3) 0.004(2)
C11 0.044(3) 0.067(4) 0.041(3) -0.012(3) 0.001(2) 0.010(3)
C12 0.042(3) 0.050(3) 0.055(4) -0.016(3) 0.006(3) 0.000(2)
C13 0.038(3) 0.062(4) 0.048(3) -0.007(3) 0.007(3) 0.010(3)
C14 0.053(4) 0.069(4) 0.063(4) -0.016(3) -0.010(3) 0.001(3)
C15 0.071(4) 0.055(4) 0.089(5) -0.010(4) 0.004(4) -0.007(3)
C16 0.068(4) 0.056(4) 0.062(4) -0.004(3) 0.001(3) 0.006(3)
C17 0.053(4) 0.083(4) 0.053(4) -0.021(3) -0.006(3) 0.017(3)
C18 0.047(3) 0.049(3) 0.045(3) -0.003(3) -0.004(3) 0.003(3)
C19 0.049(3) 0.078(4) 0.060(4) 0.003(3) 0.013(3) 0.011(3)
C20 0.059(4) 0.057(4) 0.041(3) -0.003(3) 0.000(3) 0.009(3)
C21 0.032(3) 0.046(3) 0.063(4) -0.010(3) -0.013(3) 0.011(2)
C22 0.043(3) 0.028(3) 0.068(4) -0.002(3) -0.001(3) -0.001(2)
C23 0.039(3) 0.042(3) 0.065(4) 0.009(3) -0.006(3) -0.010(2)
C24 0.077(4) 0.047(4) 0.090(5) 0.020(4) -0.009(4) -0.011(3)
C25 0.096(5) 0.029(3) 0.135(7) -0.006(4) 0.000(5) -0.005(3)
C26 0.054(4) 0.060(4) 0.089(5) -0.018(4) -0.010(3) 0.005(3)
C27 0.042(3) 0.077(4) 0.057(4) 0.002(3) 0.002(3) 0.009(3)
C28 0.040(3) 0.049(3) 0.033(3) -0.016(3) 0.000(2) 0.002(3)
C29 0.057(4) 0.078(4) 0.060(4) 0.007(3) 0.004(3) -0.023(3)
C30 0.045(3) 0.050(3) 0.038(3) 0.011(3) 0.005(2) -0.011(3)
C31 0.039(3) 0.042(3) 0.031(3) 0.003(2) 0.004(2) -0.009(2)
C32 0.040(3) 0.045(3) 0.036(3) 0.004(2) 0.007(2) -0.008(2)
C33 0.036(3) 0.038(3) 0.030(3) 0.003(2) 0.001(2) 0.000(2)
C34 0.040(3) 0.035(3) 0.033(3) 0.000(2) 0.000(2) -0.005(2)
C35 0.042(3) 0.039(3) 0.037(3) 0.004(2) 0.006(2) -0.006(2)
C36 0.046(3) 0.051(3) 0.029(3) 0.009(2) -0.003(2) -0.008(2)
C37 0.039(3) 0.058(3) 0.027(3) -0.002(2) 0.005(2) -0.005(2)
C38 0.046(3) 0.073(4) 0.035(3) -0.004(3) 0.011(2) -0.017(3)
C39 0.046(3) 0.067(4) 0.039(3) -0.005(3) 0.007(3) -0.011(3)
C40 0.035(3) 0.034(3) 0.031(3) 0.002(2) -0.002(2) -0.004(2)
C41 0.076(4) 0.036(3) 0.039(3) -0.002(3) -0.004(3) -0.015(3)
C42 0.066(4) 0.042(3) 0.035(3) -0.001(3) -0.007(3) -0.015(3)
C43 0.051(3) 0.039(3) 0.028(3) 0.001(2) 0.004(2) -0.008(2)
C44 0.069(4) 0.043(3) 0.027(3) -0.001(2) 0.002(2) -0.009(3)
C45 0.066(3) 0.038(3) 0.032(3) -0.002(2) -0.001(2) -0.010(3)
C46 0.029(3) 0.036(3) 0.030(3) 0.000(2) 0.003(2) 0.001(2)
C47 0.039(3) 0.040(3) 0.025(3) -0.002(2) -0.001(2) 0.002(2)
C48 0.033(3) 0.036(3) 0.028(3) -0.001(2) 0.004(2) 0.003(2)
C49 0.031(3) 0.036(3) 0.032(3) -0.002(2) 0.001(2) 0.003(2)
C50 0.037(3) 0.034(3) 0.023(3) -0.002(2) 0.002(2) -0.004(2)
C51 0.033(3) 0.033(3) 0.031(3) -0.005(2) 0.002(2) 0.000(2)
C52 0.037(3) 0.034(3) 0.040(3) 0.000(2) 0.000(2) 0.000(2)
C53 0.044(3) 0.036(3) 0.051(3) -0.012(2) -0.005(2) -0.002(2)
C54 0.035(3) 0.044(3) 0.055(3) -0.008(3) -0.010(2) -0.001(2)
C55 0.048(3) 0.038(3) 0.026(3) -0.001(2) -0.001(2) 0.009(2)
C56 0.040(3) 0.039(3) 0.028(3) 0.002(2) -0.001(2) 0.005(2)
C57 0.043(3) 0.036(3) 0.034(3) -0.002(2) 0.001(2) 0.008(2)
C58 0.036(3) 0.040(3) 0.034(3) -0.006(2) -0.002(2) 0.001(2)
C59 0.047(3) 0.038(3) 0.041(3) -0.002(2) -0.004(2) 0.010(2)
C60 0.052(3) 0.044(3) 0.031(3) -0.002(2) -0.013(2) 0.009(3)
N1 0.037(2) 0.055(3) 0.031(2) 0.000(2) 0.001(2) -0.005(2)
N2 0.030(2) 0.054(3) 0.030(2) 0.0015(19) 0.0019(18) -0.0095(19)
N3 0.041(2) 0.036(2) 0.029(2) 0.0015(17) -0.0003(18) -0.0008(18)
N4 0.044(2) 0.036(2) 0.027(2) 0.0052(18) 0.0015(18) -0.0045(18)
N5 0.046(2) 0.038(2) 0.028(2) 0.0015(18) 0.0004(18) -0.0055(18)
N6 0.048(2) 0.036(2) 0.026(2) 0.0054(18) 0.0026(18) -0.0115(18)
N7 0.033(2) 0.040(2) 0.037(2) -0.0009(19) -0.0037(18) 0.0026(18)
N8 0.028(2) 0.036(2) 0.031(2) -0.0026(17) -0.0034(17) 0.0026(17)
N9 0.041(2) 0.032(2) 0.027(2) -0.0037(17) -0.0002(17) 0.0062(18)
N10 0.036(2) 0.039(2) 0.024(2) -0.0038(17) -0.0009(17) 0.0049(18)
N11 0.039(2) 0.038(2) 0.031(2) -0.0034(18) -0.0029(18) -0.0004(18)
N12 0.032(2) 0.033(2) 0.026(2) -0.0052(17) -0.0011(17) 0.0024(17)
O1 0.100(4) 0.092(4) 0.069(3) 0.024(3) 0.006(3) -0.003(3)
O2 0.182(7) 0.247(9) 0.083(4) 0.033(5) 0.017(4) -0.136(7)
O3 0.0397(19) 0.060(2) 0.039(2) -0.0057(17) 0.0013(16) -0.0116(17)
O4 0.053(2) 0.060(2) 0.048(2) 0.0051(19) 0.0051(18) -0.0186(18)
O5 0.050(2) 0.058(2) 0.065(3) -0.016(2) -0.0036(19) -0.0010(18)
O6 0.048(3) 0.117(4) 0.077(3) -0.045(3) 0.002(2) 0.005(2)
O7 0.055(2) 0.061(2) 0.054(2) -0.013(2) 0.0010(19) 0.0078(19)
O8 0.081(3) 0.078(3) 0.067(3) -0.017(2) -0.010(2) 0.012(2)
O9 0.0342(19) 0.0386(19) 0.057(2) -0.0048(16) -0.0030(16) 0.0029(16)
O10 0.050(2) 0.079(3) 0.079(3) 0.027(3) 0.000(2) -0.004(2)
O11 0.042(2) 0.037(2) 0.090(3) 0.0014(19) -0.0025(19) -0.0052(17)
O12 0.054(3) 0.072(3) 0.154(5) -0.037(3) 0.023(3) -0.002(2)
O1W 0.068(3) 0.098(4) 0.050(3) 0.008(3) 0.009(3) 0.026(3)
O2W 0.071(4) 0.106(4) 0.068(4) -0.013(3) 0.017(3) -0.029(3)
O3W 0.084(4) 0.062(3) 0.066(3) 0.011(2) 0.018(3) -0.004(2)
O4W 0.070(3) 0.072(3) 0.085(3) 0.003(2) 0.018(2) 0.014(2)

loop_
_atom_type_symbol
_atom_type_description
_atom_type_scat_dispersion_real
_atom_type_scat_dispersion_imag
_atom_type_scat_source
C C 0.0033 0.0016 'International Tables Vol C Tables 4.2.6.8 and 6.1.1.4'
H H 0.0000 0.0000 'International Tables Vol C Tables 4.2.6.8 and 6.1.1.4'
N N 0.0061 0.0033 'International Tables Vol C Tables 4.2.6.8 and 6.1.1.4'
O O 0.0106 0.0060 'International Tables Vol C Tables 4.2.6.8 and 6.1.1.4'
Zn Zn 0.2839 1.4301 'International Tables Vol C Tables 4.2.6.8 and 6.1.1.4'

loop_
_geom_angle_atom_site_label_1
_geom_angle_atom_site_label_2
_geom_angle_atom_site_label_3
_geom_angle
_geom_angle_site_symmetry_1
_geom_angle_site_symmetry_3
O5 Zn1 O1 106.4(2) . .
O5 Zn1 N7 117.57(15) . 3_676
O1 Zn1 N7 108.36(19) . 3_676
O5 Zn1 N1 94.23(16) . .
O1 Zn1 N1 123.44(19) . .
N7 Zn1 N1 107.01(16) 3_676 .
O9 Zn2 O3 103.34(14) . .
O9 Zn2 N3 122.86(15) . .
O3 Zn2 N3 120.52(15) . .
O9 Zn2 N9 98.31(14) . .
O3 Zn2 N9 100.16(14) . .
N3 Zn2 N9 107.14(15) . .
O11 Zn3 O7 118.19(15) 3_776 3_675
O11 Zn3 N11 118.34(16) 3_776 1_554
O7 Zn3 N11 96.07(15) 3_675 1_554
O11 Zn3 N5 107.03(16) 3_776 .
O7 Zn3 N5 108.58(16) 3_675 .
N11 Zn3 N5 107.87(16) 1_554 .
C6 C1 C2 118.3(6) . .
C6 C1 C7 120.2(7) . .
C2 C1 C7 121.4(7) . .
C3 C2 C1 121.5(6) . .
C2 C3 C4 118.7(5) . .
C2 C3 C9 121.2(5) . .
C4 C3 C9 119.9(5) . .
C5 C4 C3 120.0(6) . .
C6 C5 C4 121.0(6) . .
C5 C6 C1 120.5(6) . .
C8 C7 C1 113.2(5) . .
O2 C8 O1 119.4(7) . .
O2 C8 C7 119.8(7) . .
O1 C8 C7 120.8(7) . .
C3 C9 C10 117.4(4) . .
O4 C10 O3 124.5(5) . .
O4 C10 C9 121.4(5) . .
O3 C10 C9 114.0(4) . .
C16 C11 C12 118.3(5) . .
C16 C11 C17 122.2(6) . .
C12 C11 C17 119.5(5) . .
C13 C12 C11 121.9(5) . .
C14 C13 C12 117.7(5) . .
C14 C13 C19 121.6(5) . .
C12 C13 C19 120.7(5) . .
C15 C14 C13 121.0(5) . .
C14 C15 C16 120.1(6) . .
C11 C16 C15 121.0(6) . .
C11 C17 C18 116.5(5) . .
O6 C18 O5 123.7(5) . .
O6 C18 C17 123.4(5) . .
O5 C18 C17 113.0(5) . .
C13 C19 C20 111.1(5) . .
O8 C20 O7 122.3(5) . .
O8 C20 C19 120.6(5) . .
O7 C20 C19 117.1(5) . .
C26 C21 C22 117.5(6) . .
C26 C21 C27 120.9(6) . .
C22 C21 C27 121.6(5) . .
C23 C22 C21 124.0(5) . .
C24 C23 C22 117.0(6) . .
C24 C23 C29 121.4(6) . .
C22 C23 C29 121.6(5) . .
C23 C24 C25 119.9(6) . .
C26 C25 C24 121.6(6) . .
C25 C26 C21 120.0(6) . .
C21 C27 C28 115.2(4) . .
O10 C28 O9 123.7(5) . .
O10 C28 C27 119.3(5) . .
O9 C28 C27 117.0(5) . .
C23 C29 C30 113.5(5) . .
O12 C30 O11 122.5(5) . .
O12 C30 C29 120.6(5) . .
O11 C30 C29 116.8(5) . .
C32 C31 C36 121.7(4) . .
C32 C31 N2 120.1(4) . .
C36 C31 N2 118.2(4) . .
C33 C32 C31 118.7(4) . .
C32 C33 C34 121.6(4) . .
C32 C33 N4 120.0(4) . .
C34 C33 N4 118.4(4) . .
C35 C34 C33 117.7(4) . .
C36 C35 C34 122.1(4) . .
C36 C35 N6 118.1(4) . .
C34 C35 N6 119.8(4) . .
C35 C36 C31 118.2(4) . .
N1 C37 N2 111.6(4) . .
C39 C38 N2 106.1(4) . .
C38 C39 N1 110.0(5) . .
N3 C40 N4 111.5(4) . .
C42 C41 N4 106.2(4) . .
C41 C42 N3 110.1(4) . .
N5 C43 N6 111.1(4) . .
C45 C44 N6 106.3(4) . .
C44 C45 N5 109.9(4) . .
C47 C46 C51 121.2(4) . .
C47 C46 N8 118.8(4) . .
C51 C46 N8 119.7(4) . .
C46 C47 C48 118.8(4) . .
C47 C48 C49 121.7(4) . .
C47 C48 N10 118.2(4) . .
C49 C48 N10 120.1(4) . .
C48 C49 C50 118.5(4) . .
C49 C50 C51 120.9(4) . .
C49 C50 N12 119.8(4) . .
C51 C50 N12 119.3(4) . .
C46 C51 C50 118.9(4) . .
N7 C52 N8 110.9(4) . .
C54 C53 N8 106.1(4) . .
C53 C54 N7 110.4(4) . .
N9 C55 N10 111.5(4) . .
C57 C56 N10 105.7(4) . .
C56 C57 N9 109.9(4) . .
N11 C58 N12 111.6(4) . .
C60 C59 N12 106.3(4) . .
C59 C60 N11 109.8(4) . .
C37 N1 C39 105.0(4) . .
C37 N1 Zn1 129.3(3) . .
C39 N1 Zn1 125.7(3) . .
C37 N2 C38 107.3(4) . .
C37 N2 C31 125.5(4) . .
C38 N2 C31 127.2(4) . .
C40 N3 C42 105.0(4) . .
C40 N3 Zn2 130.3(3) . .
C42 N3 Zn2 124.5(3) . .
C40 N4 C41 107.3(4) . .
C40 N4 C33 125.6(4) . .
C41 N4 C33 127.1(4) . .
C43 N5 C45 105.5(4) . .
C43 N5 Zn3 129.4(3) . .
C45 N5 Zn3 123.9(3) . .
C43 N6 C44 107.2(4) . .
C43 N6 C35 126.4(4) . .
C44 N6 C35 125.6(4) . .
C52 N7 C54 105.8(4) . .
C52 N7 Zn1 130.7(3) . 3_676
C54 N7 Zn1 123.5(3) . 3_676
C52 N8 C53 106.9(4) . .
C52 N8 C46 128.2(4) . .
C53 N8 C46 124.9(4) . .
C55 N9 C57 105.5(4) . .
C55 N9 Zn2 131.7(3) . .
C57 N9 Zn2 122.2(3) . .
C55 N10 C56 107.5(4) . .
C55 N10 C48 125.5(4) . .
C56 N10 C48 126.7(4) . .
C58 N11 C60 105.6(4) . .
C58 N11 Zn3 126.1(3) . 1_556
C60 N11 Zn3 128.2(3) . 1_556
C58 N12 C59 106.7(4) . .
C58 N12 C50 126.0(4) . .
C59 N12 C50 127.0(4) . .
C8 O1 Zn1 112.7(5) . .
C10 O3 Zn2 119.2(3) . .
C18 O5 Zn1 125.9(3) . .
C20 O7 Zn3 109.1(3) . 3_675
C28 O9 Zn2 119.2(3) . .
C30 O11 Zn3 117.0(3) . 3_776

loop_
_geom_bond_atom_site_label_1
_geom_bond_atom_site_label_2
_geom_bond_distance
_geom_bond_site_symmetry_2
Zn1 O5 1.920(4) .
Zn1 O1 1.943(4) .
Zn1 N7 1.985(4) 3_676
Zn1 N1 2.035(4) .
Zn2 O9 1.935(3) .
Zn2 O3 1.944(3) .
Zn2 N3 1.972(4) .
Zn2 N9 2.043(3) .
Zn3 O11 1.923(3) 3_776
Zn3 O7 1.970(4) 3_675
Zn3 N11 2.009(4) 1_554
Zn3 N5 2.020(4) .
C1 C6 1.364(10) .
C1 C2 1.391(8) .
C1 C7 1.509(9) .
C2 C3 1.367(7) .
C3 C4 1.370(7) .
C3 C9 1.500(7) .
C4 C5 1.369(8) .
C5 C6 1.355(10) .
C7 C8 1.490(8) .
C8 O2 1.155(8) .
C8 O1 1.200(7) .
C9 C10 1.518(7) .
C10 O4 1.221(6) .
C10 O3 1.278(6) .
C11 C16 1.360(8) .
C11 C12 1.382(7) .
C11 C17 1.495(7) .
C12 C13 1.379(7) .
C13 C14 1.377(8) .
C13 C19 1.499(8) .
C14 C15 1.359(8) .
C15 C16 1.368(8) .
C17 C18 1.500(7) .
C18 O6 1.213(6) .
C18 O5 1.272(6) .
C19 C20 1.511(7) .
C20 O8 1.236(6) .
C20 O7 1.253(6) .
C21 C26 1.363(8) .
C21 C22 1.377(7) .
C21 C27 1.491(8) .
C22 C23 1.373(7) .
C23 C24 1.368(8) .
C23 C29 1.500(8) .
C24 C25 1.382(10) .
C25 C26 1.361(9) .
C27 C28 1.506(7) .
C28 O10 1.214(6) .
C28 O9 1.266(6) .
C29 C30 1.508(7) .
C30 O12 1.197(6) .
C30 O11 1.257(6) .
C31 C32 1.372(6) .
C31 C36 1.375(6) .
C31 N2 1.423(6) .
C32 C33 1.371(6) .
C33 C34 1.385(6) .
C33 N4 1.432(6) .
C34 C35 1.378(6) .
C35 C36 1.374(6) .
C35 N6 1.425(6) .
C37 N1 1.311(6) .
C37 N2 1.327(6) .
C38 C39 1.342(7) .
C38 N2 1.355(6) .
C39 N1 1.363(6) .
C40 N3 1.315(5) .
C40 N4 1.330(6) .
C41 C42 1.335(7) .
C41 N4 1.364(6) .
C42 N3 1.372(6) .
C43 N5 1.312(6) .
C43 N6 1.337(6) .
C44 C45 1.336(7) .
C44 N6 1.365(6) .
C45 N5 1.370(6) .
C46 C47 1.368(6) .
C46 C51 1.375(6) .
C46 N8 1.428(5) .
C47 C48 1.370(6) .
C48 C49 1.372(6) .
C48 N10 1.426(5) .
C49 C50 1.378(6) .
C50 C51 1.379(6) .
C50 N12 1.421(5) .
C52 N7 1.313(6) .
C52 N8 1.332(6) .
C53 C54 1.327(7) .
C53 N8 1.374(6) .
C54 N7 1.354(6) .
C55 N9 1.302(6) .
C55 N10 1.340(5) .
C56 C57 1.350(6) .
C56 N10 1.361(6) .
C57 N9 1.371(6) .
C58 N11 1.309(5) .
C58 N12 1.333(6) .
C59 C60 1.340(7) .
C59 N12 1.369(6) .
C60 N11 1.362(6) .
N7 Zn1 1.985(4) 3_676
N11 Zn3 2.009(4) 1_556
O7 Zn3 1.970(4) 3_675
O11 Zn3 1.923(3) 3_776
